data_4088022
loop_
_publ_author_name
'Harrison, Daniel J.'
'Daniels, Alex L.'
'Korobkov, Ilia'
'Baker, R. Tom'

_publ_section_title
;
 d10 Nickel Difluorocarbenes and Their Cycloaddition Reactions with
 Tetrafluoroethylene
;
_journal_issue 24
_journal_name_full Organometallics
_journal_page_first 5683
_journal_paper_doi 10.1021/acs.organomet.5b00808
_journal_volume 34
_journal_year 2015
_chemical_absolute_configuration ad
_chemical_formula_sum 'C30 H33 F2 Ni O3 P3'
_chemical_formula_weight 631.18
_space_group_crystal_system orthorhombic
_space_group_IT_number 19
_space_group_name_Hall 'P 2ac 2ab'
_space_group_name_H-M_alt 'P 21 21 21'
_atom_sites_solution_hydrogens geom
_audit_creation_method SHELXL-2014/7
_cell_angle_alpha 90
_cell_angle_beta 90
_cell_angle_gamma 90
_cell_formula_units_Z 4
_cell_length_a 10.4679(3)
_cell_length_b 11.6610(3)
_cell_length_c 24.7749(8)
_cell_measurement_reflns_used 8230
_cell_measurement_temperature 200(2)
_cell_measurement_theta_max 26.89
_cell_measurement_theta_min 2.40
_cell_volume 3024.18(15)
_computing_cell_refinement 'APEX II, Bruker (2009)'
_computing_data_collection 'APEX II, Bruker (2009)'
_computing_data_reduction 'XPREP, Bruker (2009)'
_computing_molecular_graphics 'SHELXTL, Bruker (2004)'
_computing_publication_material 'SHELXTL, Bruker (2004)'
_computing_structure_refinement 'SHELXL-2014/7 (Sheldrick, 2014)'
_computing_structure_solution 'SHELXS-03 (Sheldrick, 2003)'
_diffrn_ambient_temperature 200(2)
_diffrn_measured_fraction_theta_full 0.996
_diffrn_measured_fraction_theta_max 0.995
_diffrn_measurement_device_type 'Bruker APEX-II CCD'
_diffrn_measurement_method '\f and \w scans'
_diffrn_radiation_type MoK\a
_diffrn_radiation_wavelength 0.71073
_diffrn_reflns_av_R_equivalents 0.0603
_diffrn_reflns_av_unetI/netI 0.0609
_diffrn_reflns_Laue_measured_fraction_full 0.996
_diffrn_reflns_Laue_measured_fraction_max 0.995
_diffrn_reflns_limit_h_max 12
_diffrn_reflns_limit_h_min -13
_diffrn_reflns_limit_k_max 15
_diffrn_reflns_limit_k_min -15
_diffrn_reflns_limit_l_max 33
_diffrn_reflns_limit_l_min -33
_diffrn_reflns_number 33985
_diffrn_reflns_point_group_measured_fraction_full 0.995
_diffrn_reflns_point_group_measured_fraction_max 0.993
_diffrn_reflns_theta_full 25.242
_diffrn_reflns_theta_max 28.301
_diffrn_reflns_theta_min 1.644
_exptl_absorpt_coefficient_mu 0.842
_exptl_absorpt_correction_T_max 0.7457
_exptl_absorpt_correction_T_min 0.6763
_exptl_absorpt_correction_type multi-scan
_exptl_absorpt_process_details 'SADABS, Bruker (2003)'
_exptl_crystal_colour orange
_exptl_crystal_density_diffrn 1.386
_exptl_crystal_density_meas ?
_exptl_crystal_description block
_exptl_crystal_F_000 1312
_exptl_crystal_size_max 0.130
_exptl_crystal_size_mid 0.080
_exptl_crystal_size_min 0.060
_refine_diff_density_max 0.442
_refine_diff_density_min -0.256
_refine_diff_density_rms 0.057
_refine_ls_abs_structure_details
; 
 Flack x determined using 2098 quotients [(I+)-(I-)]/[(I+)+(I-)] 
 (Parsons, Flack and Wagner, Acta Cryst. B69 (2013) 249-259). 
;
_refine_ls_abs_structure_Flack 0.020(9)
_refine_ls_extinction_method none
_refine_ls_goodness_of_fit_ref 1.016
_refine_ls_hydrogen_treatment constr
_refine_ls_matrix_type full
_refine_ls_number_parameters 370
_refine_ls_number_reflns 7446
_refine_ls_number_restraints 0
_refine_ls_restrained_S_all 1.016
_refine_ls_R_factor_all 0.0644
_refine_ls_R_factor_gt 0.0396
_refine_ls_shift/su_max 0.001
_refine_ls_shift/su_mean 0.000
_refine_ls_structure_factor_coef Fsqd
_refine_ls_weighting_details 'w=1/[\s^2^(Fo^2^)+(0.0306P)^2^] where P=(Fo^2^+2Fc^2^)/3'
_refine_ls_weighting_scheme calc
_refine_ls_wR_factor_gt 0.0716
_refine_ls_wR_factor_ref 0.0780
_reflns_Friedel_coverage 0.782
_reflns_Friedel_fraction_full 0.994
_reflns_Friedel_fraction_max 0.990
_reflns_number_gt 5794
_reflns_number_total 7446
_reflns_threshold_expression 'I > 2\s(I)'
_cod_data_source_file om5b00808_si_002.cif
_cod_data_source_block tb171
_cod_depositor_comments
;
The following automatic conversions were performed:

data item '_exptl_crystal_density_meas' value 'n/a' was changed to
'?' -- the value is perceived as not measured.

Automatic conversion script
Id: cif_fix_values 6909 2019-04-08 15:41:33Z antanas 
;
_cod_database_code 4088022
_shelx_shelxl_version_number 2014/7
_shelx_space_group_comment
; 
The symmetry employed for this shelxl refinement is uniquely defined 
by the following loop, which should always be used as a source of 
symmetry information in preference to the above space-group names. 
They are only intended as comments. 
;
_shelx_estimated_absorpt_t_min 0.898
_shelx_estimated_absorpt_t_max 0.951

loop_
_space_group_symop_operation_xyz
'x, y, z'
'-x+1/2, -y, z+1/2'
'-x, y+1/2, -z+1/2'
'x+1/2, -y+1/2, -z'

loop_
_atom_site_label
_atom_site_type_symbol
_atom_site_fract_x
_atom_site_fract_y
_atom_site_fract_z
_atom_site_U_iso_or_equiv
_atom_site_adp_type
_atom_site_occupancy
_atom_site_site_symmetry_order
_atom_site_calc_flag
_atom_site_refinement_flags_posn
_atom_site_refinement_flags_adp
_atom_site_refinement_flags_occupancy
_atom_site_disorder_assembly
_atom_site_disorder_group
Ni1 Ni 0.24298(5) 0.99342(3) 0.85837(2) 0.02589(11) Uani 1 1 d . . . . .
P1 P 0.44952(9) 0.97195(7) 0.85161(4) 0.0252(2) Uani 1 1 d . . . . .
P2 P 0.24392(11) 0.86425(7) 0.92364(3) 0.02613(19) Uani 1 1 d . . . . .
P3 P 0.17318(11) 0.94900(8) 0.77955(4) 0.0328(2) Uani 1 1 d . . . . .
F1 F 0.0964(4) 1.1949(2) 0.85031(13) 0.0916(11) Uani 1 1 d . . . . .
F2 F 0.1430(3) 1.1613(2) 0.92871(11) 0.0803(10) Uani 1 1 d . . . . .
O1 O 0.2238(3) 0.8364(2) 0.75202(11) 0.0541(9) Uani 1 1 d . . . . .
O2 O 0.2370(8) 1.0286(6) 0.7284(2) 0.0468(16) Uani 0.5 1 d . . P A 1
O3 O 0.0311(5) 0.9768(6) 0.7623(2) 0.0445(14) Uani 0.5 1 d . . P A 1
O2' O 0.1521(7) 1.0424(6) 0.7363(3) 0.0480(18) Uani 0.5 1 d . . P A 2
O3' O 0.0242(5) 0.8927(5) 0.7752(2) 0.0400(14) Uani 0.5 1 d . . P A 2
C1 C 0.4848(4) 0.8313(3) 0.88186(14) 0.0304(9) Uani 1 1 d . . . . .
H1A H 0.4549 0.7687 0.8580 0.037 Uiso 1 1 calc R U . . .
H1B H 0.5779 0.8224 0.8876 0.037 Uiso 1 1 calc R U . . .
C2 C 0.4138(4) 0.8282(3) 0.93569(14) 0.0301(8) Uani 1 1 d . . . . .
H2A H 0.4520 0.8842 0.9610 0.036 Uiso 1 1 calc R U . . .
H2B H 0.4206 0.7509 0.9519 0.036 Uiso 1 1 calc R U . . .
C3 C 0.5337(3) 0.9699(3) 0.78684(13) 0.0276(8) Uani 1 1 d . . . . .
C4 C 0.5893(4) 1.0684(3) 0.76695(16) 0.0344(9) Uani 1 1 d . . . . .
H4A H 0.5854 1.1371 0.7875 0.041 Uiso 1 1 calc R U . . .
C5 C 0.6507(4) 1.0687(3) 0.71735(16) 0.0411(10) Uani 1 1 d . . . . .
H5A H 0.6900 1.1369 0.7046 0.049 Uiso 1 1 calc R U . . .
C6 C 0.6549(4) 0.9705(4) 0.68657(15) 0.0437(10) Uani 1 1 d . . . . .
H6A H 0.6973 0.9704 0.6527 0.052 Uiso 1 1 calc R U . . .
C7 C 0.5967(4) 0.8722(4) 0.70558(16) 0.0444(11) Uani 1 1 d . . . . .
H7A H 0.5977 0.8046 0.6842 0.053 Uiso 1 1 calc R U . . .
C8 C 0.5369(4) 0.8713(3) 0.75543(15) 0.0368(9) Uani 1 1 d . . . . .
H8A H 0.4978 0.8029 0.7682 0.044 Uiso 1 1 calc R U . . .
C9 C 0.5535(4) 1.0665(3) 0.89153(15) 0.0309(8) Uani 1 1 d . . . . .
C10 C 0.6850(4) 1.0516(4) 0.89337(16) 0.0412(10) Uani 1 1 d . . . . .
H10A H 0.7227 0.9901 0.8739 0.049 Uiso 1 1 calc R U . . .
C11 C 0.7622(5) 1.1246(4) 0.92299(16) 0.0531(11) Uani 1 1 d . . . . .
H11A H 0.8522 1.1138 0.9232 0.064 Uiso 1 1 calc R U . . .
C12 C 0.7092(5) 1.2121(4) 0.95179(18) 0.0567(14) Uani 1 1 d . . . . .
H12A H 0.7621 1.2625 0.9721 0.068 Uiso 1 1 calc R U . . .
C13 C 0.5797(6) 1.2271(4) 0.95135(19) 0.0565(14) Uani 1 1 d . . . . .
H13A H 0.5429 1.2875 0.9719 0.068 Uiso 1 1 calc R U . . .
C14 C 0.5007(4) 1.1552(3) 0.92123(16) 0.0409(10) Uani 1 1 d . . . . .
H14A H 0.4109 1.1670 0.9211 0.049 Uiso 1 1 calc R U . . .
C15 C 0.1707(4) 0.7213(3) 0.91822(14) 0.0271(8) Uani 1 1 d . . . . .
C16 C 0.1074(4) 0.6881(3) 0.87190(15) 0.0347(9) Uani 1 1 d . . . . .
H16A H 0.0992 0.7410 0.8429 0.042 Uiso 1 1 calc R U . . .
C17 C 0.0555(4) 0.5790(3) 0.86677(16) 0.0403(10) Uani 1 1 d . . . . .
H17A H 0.0128 0.5577 0.8345 0.048 Uiso 1 1 calc R U . . .
C18 C 0.0661(4) 0.5022(4) 0.90841(16) 0.0425(10) Uani 1 1 d . . . . .
H18A H 0.0314 0.4273 0.9049 0.051 Uiso 1 1 calc R U . . .
C19 C 0.1275(4) 0.5340(3) 0.95572(17) 0.0412(10) Uani 1 1 d . . . . .
H19A H 0.1340 0.4810 0.9847 0.049 Uiso 1 1 calc R U . . .
C20 C 0.1792(4) 0.6424(3) 0.96081(15) 0.0359(9) Uani 1 1 d . . . . .
H20A H 0.2208 0.6637 0.9934 0.043 Uiso 1 1 calc R U . . .
C21 C 0.1867(4) 0.9061(3) 0.99109(14) 0.0306(9) Uani 1 1 d . . . . .
C22 C 0.0618(4) 0.9390(3) 0.99649(17) 0.0401(10) Uani 1 1 d . . . . .
H22A H 0.0076 0.9393 0.9657 0.048 Uiso 1 1 calc R U . . .
C23 C 0.0133(4) 0.9720(4) 1.04628(19) 0.0506(12) Uani 1 1 d . . . . .
H23A H -0.0738 0.9940 1.0495 0.061 Uiso 1 1 calc R U . . .
C24 C 0.0909(5) 0.9727(4) 1.09068(18) 0.0545(12) Uani 1 1 d . . . . .
H24A H 0.0582 0.9957 1.1248 0.065 Uiso 1 1 calc R U . . .
C25 C 0.2155(5) 0.9401(5) 1.08570(18) 0.0633(15) Uani 1 1 d . . . . .
H25A H 0.2696 0.9412 1.1165 0.076 Uiso 1 1 calc R U . . .
C26 C 0.2636(5) 0.9059(4) 1.03678(15) 0.0484(11) Uani 1 1 d . . . . .
H26A H 0.3501 0.8819 1.0341 0.058 Uiso 1 1 calc R U . . .
C27 C 0.1651(4) 1.1205(3) 0.87956(16) 0.0397(9) Uani 1 1 d . . . . .
C28 C 0.1863(6) 0.8050(4) 0.69729(18) 0.0701(17) Uani 1 1 d . . . . .
H28A H 0.2274 0.7325 0.6873 0.105 Uiso 1 1 calc R U . . .
H28B H 0.0933 0.7960 0.6956 0.105 Uiso 1 1 calc R U . . .
H28C H 0.2130 0.8653 0.6722 0.105 Uiso 1 1 calc R U . . .
C29 C 0.2428(7) 1.1404(4) 0.73226(18) 0.0740(16) Uani 1 1 d . . . . .
H29A H 0.2818 1.1720 0.6995 0.111 Uiso 0.5 1 calc R U P A 1
H29B H 0.1563 1.1714 0.7364 0.111 Uiso 0.5 1 calc R U P A 1
H29C H 0.2944 1.1614 0.7637 0.111 Uiso 0.5 1 calc R U P A 1
H29D H 0.2158 1.1915 0.7030 0.111 Uiso 0.5 1 calc R U P A 2
H29E H 0.2434 1.1828 0.7664 0.111 Uiso 0.5 1 calc R U P A 2
H29F H 0.3288 1.1113 0.7247 0.111 Uiso 0.5 1 calc R U P A 2
C30 C -0.0718(5) 0.9507(5) 0.7987(2) 0.0699(16) Uani 1 1 d . . . . .
H30A H -0.1532 0.9729 0.7822 0.105 Uiso 0.5 1 calc R U P A 1
H30B H -0.0724 0.8682 0.8063 0.105 Uiso 0.5 1 calc R U P A 1
H30C H -0.0599 0.9931 0.8325 0.105 Uiso 0.5 1 calc R U P A 1
H30D H -0.1522 0.9092 0.7933 0.105 Uiso 0.5 1 calc R U P A 2
H30E H -0.0548 0.9580 0.8375 0.105 Uiso 0.5 1 calc R U P A 2
H30F H -0.0783 1.0272 0.7826 0.105 Uiso 0.5 1 calc R U P A 2

loop_
_atom_site_aniso_label
_atom_site_aniso_U_11
_atom_site_aniso_U_22
_atom_site_aniso_U_33
_atom_site_aniso_U_23
_atom_site_aniso_U_13
_atom_site_aniso_U_12
Ni1 0.0266(2) 0.0294(2) 0.02167(18) 0.00044(17) -0.0013(2) 0.0028(2)
P1 0.0262(5) 0.0269(4) 0.0226(4) 0.0003(4) 0.0019(4) 0.0008(4)
P2 0.0255(5) 0.0316(4) 0.0214(4) 0.0021(3) 0.0002(5) -0.0020(5)
P3 0.0356(6) 0.0372(5) 0.0256(5) -0.0016(4) -0.0071(5) 0.0069(5)
F1 0.123(3) 0.080(2) 0.072(2) 0.0001(17) -0.013(2) 0.070(2)
F2 0.126(3) 0.0669(17) 0.0478(17) -0.0183(14) 0.0096(19) 0.0367(19)
O1 0.078(3) 0.0501(16) 0.0345(15) -0.0127(12) -0.0223(17) 0.0199(17)
O2 0.072(5) 0.043(3) 0.025(3) 0.006(2) -0.005(4) -0.010(5)
O3 0.031(3) 0.061(4) 0.042(3) 0.000(3) -0.009(3) 0.004(3)
O2' 0.065(5) 0.038(3) 0.041(4) 0.011(3) -0.024(4) -0.006(4)
O3' 0.026(3) 0.050(4) 0.044(4) -0.006(3) -0.004(3) 0.000(3)
C1 0.030(2) 0.0296(18) 0.032(2) 0.0032(15) 0.0037(17) 0.0046(16)
C2 0.031(2) 0.0326(19) 0.0265(19) 0.0062(15) -0.0031(17) -0.0010(17)
C3 0.0236(19) 0.0344(19) 0.0246(17) 0.0009(15) 0.0027(15) 0.0013(17)
C4 0.036(2) 0.035(2) 0.032(2) 0.0044(16) 0.0027(19) 0.0029(17)
C5 0.037(3) 0.053(2) 0.033(2) 0.0132(18) 0.004(2) -0.007(2)
C6 0.034(2) 0.072(3) 0.0256(19) 0.000(2) 0.0046(18) 0.001(2)
C7 0.050(3) 0.054(3) 0.029(2) -0.0079(19) 0.002(2) 0.004(2)
C8 0.041(3) 0.035(2) 0.034(2) -0.0016(16) 0.008(2) 0.000(2)
C9 0.036(2) 0.0316(19) 0.0255(18) 0.0026(15) -0.0035(18) -0.0052(17)
C10 0.032(2) 0.058(2) 0.034(2) 0.0030(19) 0.0030(19) -0.006(2)
C11 0.041(3) 0.081(3) 0.037(2) 0.008(2) -0.005(2) -0.017(3)
C12 0.071(4) 0.055(3) 0.044(3) 0.005(2) -0.021(3) -0.027(3)
C13 0.086(4) 0.034(2) 0.049(3) -0.006(2) -0.020(3) 0.000(3)
C14 0.051(3) 0.033(2) 0.039(2) 0.0000(18) -0.006(2) 0.0029(19)
C15 0.024(2) 0.0314(17) 0.0260(18) 0.0015(14) 0.0042(17) -0.0018(17)
C16 0.035(2) 0.041(2) 0.029(2) 0.0023(16) 0.0052(17) -0.0009(18)
C17 0.042(3) 0.045(2) 0.034(2) -0.0070(17) 0.000(2) -0.010(2)
C18 0.041(2) 0.036(2) 0.050(2) -0.0044(19) 0.0085(19) -0.009(2)
C19 0.041(3) 0.043(2) 0.040(2) 0.0092(19) 0.0057(19) -0.001(2)
C20 0.037(2) 0.042(2) 0.029(2) 0.0057(16) -0.0012(18) -0.006(2)
C21 0.036(2) 0.0299(18) 0.0254(19) -0.0021(14) 0.0058(17) -0.0051(17)
C22 0.038(3) 0.037(2) 0.046(2) -0.0021(18) 0.005(2) -0.0034(19)
C23 0.042(3) 0.044(3) 0.065(3) -0.013(2) 0.021(2) -0.001(2)
C24 0.061(3) 0.061(3) 0.041(2) -0.014(2) 0.021(2) -0.013(3)
C25 0.063(4) 0.097(4) 0.030(2) -0.014(2) 0.005(2) -0.010(3)
C26 0.039(3) 0.076(3) 0.030(2) -0.0057(18) 0.000(2) 0.002(3)
C27 0.039(2) 0.041(2) 0.039(2) -0.0025(17) 0.003(2) 0.006(2)
C28 0.109(5) 0.060(3) 0.042(3) -0.022(2) -0.023(3) 0.017(3)
C29 0.114(5) 0.064(3) 0.044(3) 0.009(2) -0.014(4) -0.032(4)
C30 0.035(3) 0.093(4) 0.082(4) -0.007(3) -0.011(3) -0.002(3)

loop_
_atom_type_symbol
_atom_type_description
_atom_type_scat_dispersion_real
_atom_type_scat_dispersion_imag
_atom_type_scat_source
C C 0.0033 0.0016 'International Tables Vol C Tables 4.2.6.8 and 6.1.1.4'
H H 0.0000 0.0000 'International Tables Vol C Tables 4.2.6.8 and 6.1.1.4'
O O 0.0106 0.0060 'International Tables Vol C Tables 4.2.6.8 and 6.1.1.4'
F F 0.0171 0.0103 'International Tables Vol C Tables 4.2.6.8 and 6.1.1.4'
P P 0.1023 0.0942 'International Tables Vol C Tables 4.2.6.8 and 6.1.1.4'
Ni Ni 0.3393 1.1124 'International Tables Vol C Tables 4.2.6.8 and 6.1.1.4'

loop_
_geom_angle_atom_site_label_1
_geom_angle_atom_site_label_2
_geom_angle_atom_site_label_3
_geom_angle
C27 Ni1 P3 108.33(14)
C27 Ni1 P1 125.09(15)
P3 Ni1 P1 103.86(4)
C27 Ni1 P2 110.82(13)
P3 Ni1 P2 120.15(4)
P1 Ni1 P2 88.48(4)
C3 P1 C9 101.24(17)
C3 P1 C1 104.38(16)
C9 P1 C1 101.33(17)
C3 P1 Ni1 123.04(12)
C9 P1 Ni1 118.45(13)
C1 P1 Ni1 105.65(13)
C15 P2 C21 99.85(16)
C15 P2 C2 101.90(17)
C21 P2 C2 103.08(18)
C15 P2 Ni1 124.22(12)
C21 P2 Ni1 118.81(12)
C2 P2 Ni1 106.07(12)
O2' P3 O1 109.7(3)
O1 P3 O3 111.8(3)
O2' P3 O3' 95.6(4)
O1 P3 O3' 87.7(2)
O1 P3 O2 90.0(3)
O3 P3 O2 93.2(4)
O2' P3 Ni1 120.6(3)
O1 P3 Ni1 118.76(12)
O3 P3 Ni1 121.1(2)
O3' P3 Ni1 117.7(2)
O2 P3 Ni1 114.3(2)
C28 O1 P3 121.5(3)
C29 O2 P3 120.3(5)
C30 O3 P3 119.4(4)
C29 O2' P3 119.9(5)
C30 O3' P3 117.7(4)
C2 C1 P1 106.2(2)
C1 C2 P2 108.8(2)
C4 C3 C8 118.7(3)
C4 C3 P1 120.3(3)
C8 C3 P1 120.9(3)
C3 C4 C5 120.9(4)
C6 C5 C4 120.3(4)
C5 C6 C7 119.2(4)
C6 C7 C8 120.7(4)
C7 C8 C3 120.3(4)
C14 C9 C10 118.1(4)
C14 C9 P1 119.9(3)
C10 C9 P1 122.0(3)
C11 C10 C9 121.3(4)
C12 C11 C10 120.0(5)
C11 C12 C13 119.7(4)
C12 C13 C14 121.0(4)
C9 C14 C13 119.8(4)
C16 C15 C20 118.1(3)
C16 C15 P2 121.0(3)
C20 C15 P2 120.9(3)
C15 C16 C17 121.4(4)
C18 C17 C16 119.9(4)
C17 C18 C19 119.9(4)
C20 C19 C18 120.2(4)
C19 C20 C15 120.5(4)
C22 C21 C26 118.3(4)
C22 C21 P2 118.3(3)
C26 C21 P2 123.4(3)
C21 C22 C23 120.9(4)
C24 C23 C22 119.9(4)
C25 C24 C23 119.6(4)
C24 C25 C26 120.8(5)
C25 C26 C21 120.5(5)
F2 C27 F1 99.8(3)
F2 C27 Ni1 130.7(3)
F1 C27 Ni1 129.0(3)

loop_
_geom_bond_atom_site_label_1
_geom_bond_atom_site_label_2
_geom_bond_distance
Ni1 C27 1.771(4)
Ni1 P3 2.1483(11)
Ni1 P1 2.1829(10)
Ni1 P2 2.2100(9)
P1 C3 1.831(4)
P1 C9 1.837(4)
P1 C1 1.841(3)
P2 C15 1.839(3)
P2 C21 1.841(4)
P2 C2 1.851(4)
P3 O2' 1.543(7)
P3 O1 1.571(3)
P3 O3 1.581(6)
P3 O3' 1.696(6)
P3 O2 1.708(6)
F1 C27 1.340(5)
F2 C27 1.327(5)
O1 C28 1.459(5)
O2 C29 1.309(8)
O3 C30 1.438(8)
O2' C29 1.488(9)
O3' C30 1.344(7)
C1 C2 1.527(5)
C3 C4 1.379(5)
C3 C8 1.389(5)
C4 C5 1.387(5)
C5 C6 1.376(6)
C6 C7 1.381(6)
C7 C8 1.385(5)
C9 C14 1.385(5)
C9 C10 1.388(6)
C10 C11 1.385(6)
C11 C12 1.363(6)
C12 C13 1.367(7)
C13 C14 1.394(6)
C15 C16 1.381(5)
C15 C20 1.403(5)
C16 C17 1.389(5)
C17 C18 1.371(5)
C18 C19 1.388(5)
C19 C20 1.381(5)
C21 C22 1.369(6)
C21 C26 1.389(5)
C22 C23 1.388(6)
C23 C24 1.367(6)
C24 C25 1.364(7)
C25 C26 1.372(6)

loop_
_geom_torsion_atom_site_label_1
_geom_torsion_atom_site_label_2
_geom_torsion_atom_site_label_3
_geom_torsion_atom_site_label_4
_geom_torsion
O2' P3 O1 C28 -31.8(5)
O3 P3 O1 C28 35.1(5)
O3' P3 O1 C28 63.3(4)
O2 P3 O1 C28 -58.3(5)
Ni1 P3 O1 C28 -176.2(3)
O1 P3 O2 C29 -169.5(7)
O3 P3 O2 C29 78.6(7)
Ni1 P3 O2 C29 -47.7(8)
O1 P3 O3 C30 101.8(5)
O2 P3 O3 C30 -166.9(6)
Ni1 P3 O3 C30 -46.0(6)
O1 P3 O2' C29 -106.3(6)
O3' P3 O2' C29 164.2(6)
Ni1 P3 O2' C29 37.4(7)
O2' P3 O3' C30 -76.5(6)
O1 P3 O3' C30 174.0(5)
Ni1 P3 O3' C30 52.5(6)
C3 P1 C1 C2 -178.8(2)
C9 P1 C1 C2 76.3(3)
Ni1 P1 C1 C2 -47.8(3)
P1 C1 C2 P2 52.8(3)
C15 P2 C2 C1 95.8(3)
C21 P2 C2 C1 -161.0(2)
Ni1 P2 C2 C1 -35.4(3)
C9 P1 C3 C4 -39.2(3)
C1 P1 C3 C4 -144.2(3)
Ni1 P1 C3 C4 95.9(3)
C9 P1 C3 C8 144.3(3)
C1 P1 C3 C8 39.4(4)
Ni1 P1 C3 C8 -80.5(3)
C8 C3 C4 C5 -2.0(6)
P1 C3 C4 C5 -178.5(3)
C3 C4 C5 C6 1.3(6)
C4 C5 C6 C7 0.3(7)
C5 C6 C7 C8 -1.2(7)
C6 C7 C8 C3 0.6(7)
C4 C3 C8 C7 1.0(6)
P1 C3 C8 C7 177.5(3)
C3 P1 C9 C14 132.1(3)
C1 P1 C9 C14 -120.5(3)
Ni1 P1 C9 C14 -5.6(4)
C3 P1 C9 C10 -48.3(3)
C1 P1 C9 C10 59.0(3)
Ni1 P1 C9 C10 174.0(3)
C14 C9 C10 C11 -1.5(6)
P1 C9 C10 C11 179.0(3)
C9 C10 C11 C12 1.1(6)
C10 C11 C12 C13 0.2(7)
C11 C12 C13 C14 -0.9(7)
C10 C9 C14 C13 0.7(6)
P1 C9 C14 C13 -179.8(3)
C12 C13 C14 C9 0.5(7)
C21 P2 C15 C16 133.8(3)
C2 P2 C15 C16 -120.5(3)
Ni1 P2 C15 C16 -1.4(4)
C21 P2 C15 C20 -47.1(4)
C2 P2 C15 C20 58.7(3)
Ni1 P2 C15 C20 177.7(3)
C20 C15 C16 C17 -1.3(6)
P2 C15 C16 C17 177.9(3)
C15 C16 C17 C18 0.4(6)
C16 C17 C18 C19 0.6(6)
C17 C18 C19 C20 -0.7(6)
C18 C19 C20 C15 -0.3(6)
C16 C15 C20 C19 1.2(6)
P2 C15 C20 C19 -177.9(3)
C15 P2 C21 C22 -75.5(3)
C2 P2 C21 C22 179.7(3)
Ni1 P2 C21 C22 62.8(3)
C15 P2 C21 C26 104.4(3)
C2 P2 C21 C26 -0.4(4)
Ni1 P2 C21 C26 -117.2(3)
C26 C21 C22 C23 0.3(6)
P2 C21 C22 C23 -179.7(3)
C21 C22 C23 C24 0.5(6)
C22 C23 C24 C25 -0.5(7)
C23 C24 C25 C26 -0.5(8)
C24 C25 C26 C21 1.4(8)
C22 C21 C26 C25 -1.3(6)
P2 C21 C26 C25 178.8(4)
P3 Ni1 C27 F2 155.7(4)
P1 Ni1 C27 F2 -81.6(5)
P2 Ni1 C27 F2 21.9(5)
P3 Ni1 C27 F1 -14.2(5)
P1 Ni1 C27 F1 108.6(4)
P2 Ni1 C27 F1 -148.0(4)
